data_7117409
loop_
_publ_author_name
'Nora C. Breit'
'Tibor Szilvasi'
'Shigeyoshi Inoue'

_publ_section_title
;
 Facile rotation around a silicon-phosphorus double bond enabled through
 coordination to tungsten
;
_journal_name_full Chem.Commun.
_journal_page_first 11272
_journal_paper_doi 10.1039/C5cc04247J
_journal_volume 51
_journal_year 2015
_chemical_formula_sum 'C52 H82 N4 O10 P2 Si6 W2'
_chemical_formula_weight 1521.40
_chemical_name_systematic
; 
 ? 
;
_chemical_properties_physical Air-sensitive
_space_group_IT_number 15
_symmetry_cell_setting monoclinic
_symmetry_space_group_name_Hall '-I 2ya'
_symmetry_space_group_name_H-M 'I 1 2/a 1'
_atom_sites_solution_hydrogens geom
_atom_sites_solution_primary direct
_atom_sites_solution_secondary difmap
_audit_creation_method
;
CrysAlisPro, Agilent Technologies,
Version 1.171.37.34 (release 22-05-2014 CrysAlis171 .NET)
(compiled May 22 2014,16:03:01)
;
_audit_update_record
;
2015-04-22 deposited with the CCDC.
2015-06-10 downloaded from the CCDC.
;
_cell_angle_alpha 90.00
_cell_angle_beta 92.3180(10)
_cell_angle_gamma 90.00
_cell_formula_units_Z 4
_cell_length_a 18.8405(3)
_cell_length_b 10.1491(2)
_cell_length_c 34.9207(5)
_cell_measurement_reflns_used 8019
_cell_measurement_temperature 150(2)
_cell_measurement_theta_max 73.5180
_cell_measurement_theta_min 2.6140
_cell_volume 6671.87(19)
_computing_cell_refinement
;
CrysAlisPro, Agilent Technologies,
Version 1.171.37.34 (release 22-05-2014 CrysAlis171 .NET)
(compiled May 22 2014,16:03:01)
;
_computing_data_collection
;
CrysAlisPro, Agilent Technologies,
Version 1.171.37.34 (release 22-05-2014 CrysAlis171 .NET)
(compiled May 22 2014,16:03:01)
;
_computing_data_reduction
;
CrysAlisPro, Agilent Technologies,
Version 1.171.37.34 (release 22-05-2014 CrysAlis171 .NET)
(compiled May 22 2014,16:03:01)
;
_computing_structure_refinement 'SHELXL-97 (Sheldrick, 1997)'
_computing_structure_solution 'SHELXS-97 (Sheldrick, 1990)'
_diffrn_ambient_temperature 150(2)
_diffrn_measured_fraction_theta_full 0.997
_diffrn_measured_fraction_theta_max 0.997
_diffrn_measurement_device 'four-circle diffractometer'
_diffrn_measurement_device_type 'SuperNova, Single source at offset, Atlas'
_diffrn_radiation_monochromator mirror
_diffrn_radiation_source 'fine-focus sealed tube'
_diffrn_radiation_type CuK\a
_diffrn_radiation_wavelength 1.54184
_diffrn_reflns_av_R_equivalents 0.0238
_diffrn_reflns_av_sigmaI/netI 0.0280
_diffrn_reflns_limit_h_max 21
_diffrn_reflns_limit_h_min -22
_diffrn_reflns_limit_k_max 8
_diffrn_reflns_limit_k_min -12
_diffrn_reflns_limit_l_max 38
_diffrn_reflns_limit_l_min -41
_diffrn_reflns_number 12545
_diffrn_reflns_theta_full 67.49
_diffrn_reflns_theta_max 67.49
_diffrn_reflns_theta_min 2.53
_exptl_absorpt_coefficient_mu 8.192
_exptl_absorpt_correction_T_max 1.00000
_exptl_absorpt_correction_T_min 0.30382
_exptl_absorpt_correction_type multi-scan
_exptl_absorpt_process_details
;
CrysAlisPro, Agilent Technologies,
Version 1.171.37.34 (release 22-05-2014 CrysAlis171 .NET)
(compiled May 22 2014,16:03:01)
Empirical absorption correction using spherical harmonics,
 implemented in SCALE3 ABSPACK scaling algorithm.
;
_exptl_crystal_colour 'light yellow'
_exptl_crystal_density_diffrn 1.515
_exptl_crystal_density_method 'not measured'
_exptl_crystal_description rod
_exptl_crystal_F_000 3056
_exptl_crystal_recrystallization_method 'Re-crystallisation from solvent: hexane'
_exptl_crystal_size_max 0.27
_exptl_crystal_size_mid 0.23
_exptl_crystal_size_min 0.09
_refine_diff_density_max 1.286
_refine_diff_density_min -0.781
_refine_diff_density_rms 0.079
_refine_ls_extinction_method none
_refine_ls_goodness_of_fit_ref 1.066
_refine_ls_hydrogen_treatment constr
_refine_ls_matrix_type full
_refine_ls_number_parameters 542
_refine_ls_number_reflns 5992
_refine_ls_number_restraints 118
_refine_ls_restrained_S_all 1.059
_refine_ls_R_factor_all 0.0397
_refine_ls_R_factor_gt 0.0361
_refine_ls_shift/su_max 0.002
_refine_ls_shift/su_mean 0.000
_refine_ls_structure_factor_coef Fsqd
_refine_ls_weighting_details 'calc w=1/[\s^2^(Fo^2^)+(0.0362P)^2^+23.2160P] where P=(Fo^2^+2Fc^2^)/3'
_refine_ls_weighting_scheme calc
_refine_ls_wR_factor_gt 0.0854
_refine_ls_wR_factor_ref 0.0881
_reflns_number_gt 5488
_reflns_number_total 5992
_reflns_threshold_expression >2sigma(I)
_cod_data_source_file c5cc04247j2.cif
_cod_data_source_block 3
_cod_original_sg_symbol_H-M I2/a
_cod_database_code 7117409

loop_
_symmetry_equiv_pos_as_xyz
'x, y, z'
'-x+1/2, y, -z'
'x+1/2, y+1/2, z+1/2'
'-x+1, y+1/2, -z+1/2'
'-x, -y, -z'
'x-1/2, -y, z'
'-x+1/2, -y+1/2, -z+1/2'
'x, -y+1/2, z+1/2'

loop_
_atom_site_label
_atom_site_type_symbol
_atom_site_fract_x
_atom_site_fract_y
_atom_site_fract_z
_atom_site_U_iso_or_equiv
_atom_site_adp_type
_atom_site_occupancy
_atom_site_symmetry_multiplicity
_atom_site_calc_flag
_atom_site_refinement_flags
_atom_site_disorder_assembly
_atom_site_disorder_group
Si1 Si 0.83434(6) 0.70399(10) 0.37516(3) 0.0333(2) Uani 1 1 d . . .
C1 C 0.9454(2) 0.7364(4) 0.40503(10) 0.0334(8) Uani 1 1 d . A .
C2 C 1.0104(2) 0.7669(4) 0.42942(11) 0.0357(8) Uani 1 1 d . . .
C3 C 1.0774(2) 0.7422(5) 0.41660(14) 0.0498(11) Uani 1 1 d . A .
H3 H 1.0828 0.7054 0.3919 0.060 Uiso 1 1 calc R . .
C4 C 1.1372(3) 0.7711(6) 0.43997(17) 0.0634(14) Uani 1 1 d . . .
H4 H 1.1834 0.7547 0.4311 0.076 Uiso 1 1 calc R A .
C5 C 1.1290(3) 0.8239(5) 0.47611(15) 0.0611(14) Uani 1 1 d . A .
H5 H 1.1697 0.8438 0.4920 0.073 Uiso 1 1 calc R . .
C6 C 1.0630(3) 0.8473(5) 0.48885(12) 0.0545(12) Uani 1 1 d . . .
H6 H 1.0579 0.8833 0.5137 0.065 Uiso 1 1 calc R A .
N1 N 0.91316(18) 0.8161(3) 0.37923(8) 0.0349(7) Uani 1 1 d . A .
C7 C 1.0029(2) 0.8190(4) 0.46593(11) 0.0400(9) Uani 1 1 d . A .
H7 H 0.9569 0.8352 0.4751 0.048 Uiso 1 1 calc R . .
N2 N 0.90669(18) 0.6271(3) 0.40591(9) 0.0372(7) Uani 1 1 d . A .
C8 C 0.9300(2) 0.9530(4) 0.36773(10) 0.0376(9) Uani 1 1 d . . .
C9 C 0.8900(3) 0.9800(5) 0.33026(15) 0.0669(15) Uani 1 1 d . A .
H9A H 0.9062 0.9191 0.3106 0.100 Uiso 1 1 calc R . .
H9B H 0.8988 1.0709 0.3223 0.100 Uiso 1 1 calc R . .
H9C H 0.8390 0.9675 0.3335 0.100 Uiso 1 1 calc R . .
C10 C 1.0107(3) 0.9730(6) 0.36037(15) 0.0658(14) Uani 1 1 d . A .
H10A H 1.0382 0.9686 0.3848 0.099 Uiso 1 1 calc R . .
H10B H 1.0177 1.0592 0.3485 0.099 Uiso 1 1 calc R . .
H10C H 1.0268 0.9036 0.3432 0.099 Uiso 1 1 calc R . .
C11 C 0.9133(4) 1.0473(5) 0.39865(14) 0.0733(17) Uani 1 1 d . A .
H11A H 0.8636 1.0370 0.4052 0.110 Uiso 1 1 calc R . .
H11B H 0.9213 1.1375 0.3898 0.110 Uiso 1 1 calc R . .
H11C H 0.9442 1.0296 0.4213 0.110 Uiso 1 1 calc R . .
C12 C 0.9150(3) 0.5073(4) 0.43049(12) 0.0471(10) Uani 1 1 d . . .
C13 C 0.9892(3) 0.4492(5) 0.42880(18) 0.0735(17) Uani 1 1 d . A .
H13A H 0.9991 0.4282 0.4022 0.110 Uiso 1 1 calc R . .
H13B H 0.9921 0.3687 0.4443 0.110 Uiso 1 1 calc R . .
H13C H 1.0241 0.5133 0.4389 0.110 Uiso 1 1 calc R . .
C14 C 0.8984(3) 0.5409(5) 0.47169(12) 0.0627(15) Uani 1 1 d . A .
H14A H 0.9348 0.6010 0.4824 0.094 Uiso 1 1 calc R . .
H14B H 0.8981 0.4600 0.4870 0.094 Uiso 1 1 calc R . .
H14C H 0.8518 0.5834 0.4722 0.094 Uiso 1 1 calc R . .
C15 C 0.8608(3) 0.4088(4) 0.41411(12) 0.0496(11) Uani 1 1 d . A .
H15A H 0.8133 0.4483 0.4138 0.074 Uiso 1 1 calc R . .
H15B H 0.8614 0.3293 0.4301 0.074 Uiso 1 1 calc R . .
H15C H 0.8727 0.3854 0.3879 0.074 Uiso 1 1 calc R . .
W1A W 0.71865(16) 0.75535(18) 0.40826(7) 0.0386(4) Uani 0.39 1 d PDU A 1
P1A P 0.8350(5) 0.6357(10) 0.3139(3) 0.061(3) Uani 0.50 1 d PU A 3
O1A O 0.7272(6) 0.5201(14) 0.4681(3) 0.081(3) Uani 0.39 1 d PU A 1
Si2A Si 0.9343(5) 0.5434(9) 0.2940(3) 0.063(3) Uani 0.50 1 d PU A 3
O2A O 0.8102(8) 0.9358(15) 0.4650(4) 0.078(4) Uani 0.39 1 d PDU A 1
Si3A Si 0.74574(13) 0.5185(3) 0.29168(8) 0.0414(5) Uani 0.50 1 d PU A 3
O3A O 0.6883(8) 0.9795(16) 0.3453(3) 0.105(5) Uani 0.39 1 d PU A 1
O4A O 0.6111(5) 0.5530(11) 0.3647(3) 0.069(3) Uani 0.39 1 d P A 1
O5A O 0.5865(13) 0.852(5) 0.4524(10) 0.072(9) Uani 0.39 1 d PDU A 1
C16A C 0.9365(9) 0.3558(14) 0.3059(4) 0.067(4) Uani 0.50 1 d PU A 3
H16A H 0.8906 0.3161 0.2984 0.101 Uiso 0.50 1 calc PR A 3
H16B H 0.9458 0.3437 0.3335 0.101 Uiso 0.50 1 calc PR A 3
H16C H 0.9742 0.3133 0.2918 0.101 Uiso 0.50 1 calc PR A 3
C17A C 0.9467(7) 0.5561(16) 0.2417(4) 0.066(4) Uani 0.50 1 d P A 3
H17A H 0.9399 0.6477 0.2335 0.099 Uiso 0.50 1 calc PR A 3
H17B H 0.9120 0.4998 0.2280 0.099 Uiso 0.50 1 calc PR A 3
H17C H 0.9949 0.5274 0.2360 0.099 Uiso 0.50 1 calc PR A 3
C18A C 1.0167(6) 0.6056(15) 0.3197(4) 0.072(3) Uani 0.50 1 d P A 3
H18A H 1.0554 0.5424 0.3166 0.109 Uiso 0.50 1 calc PR A 3
H18B H 1.0079 0.6163 0.3470 0.109 Uiso 0.50 1 calc PR A 3
H18C H 1.0300 0.6908 0.3089 0.109 Uiso 0.50 1 calc PR A 3
C19A C 0.7647(7) 0.4464(14) 0.2442(3) 0.075(3) Uani 0.50 1 d PU A 3
H19A H 0.8039 0.3834 0.2472 0.113 Uiso 0.50 1 calc PR A 3
H19B H 0.7778 0.5168 0.2266 0.113 Uiso 0.50 1 calc PR A 3
H19C H 0.7222 0.4010 0.2338 0.113 Uiso 0.50 1 calc PR A 3
C20A C 0.6698(6) 0.6308(11) 0.2813(3) 0.062(3) Uani 0.50 1 d PU A 3
H20A H 0.6797 0.6853 0.2590 0.092 Uiso 0.50 1 calc PR A 3
H20B H 0.6629 0.6876 0.3035 0.092 Uiso 0.50 1 calc PR A 3
H20C H 0.6267 0.5788 0.2759 0.092 Uiso 0.50 1 calc PR A 3
C21A C 0.7260(6) 0.3821(10) 0.3256(3) 0.060(3) Uani 0.50 1 d PU A 3
H21A H 0.6836 0.3345 0.3162 0.090 Uiso 0.50 1 calc PR A 3
H21B H 0.7177 0.4189 0.3510 0.090 Uiso 0.50 1 calc PR A 3
H21C H 0.7665 0.3214 0.3274 0.090 Uiso 0.50 1 calc PR A 3
C22A C 0.7249(9) 0.6017(19) 0.4461(4) 0.050(4) Uani 0.39 1 d PU A 1
C23A C 0.7767(12) 0.8798(17) 0.4429(5) 0.057(6) Uani 0.39 1 d PDU A 1
C24A C 0.7005(8) 0.8983(16) 0.3674(3) 0.058(4) Uani 0.39 1 d P A 1
C25A C 0.6505(6) 0.6262(15) 0.3775(3) 0.054(3) Uani 0.39 1 d P A 1
C26A C 0.6298(14) 0.809(3) 0.4338(14) 0.047(7) Uani 0.39 1 d PDU A 1
W1B W 0.71872(10) 0.79185(12) 0.40561(5) 0.0375(2) Uani 0.61 1 d PDU A 2
P1B P 0.8323(4) 0.6346(7) 0.31433(16) 0.038(2) Uani 0.50 1 d PU A 4
O1B O 0.6935(4) 0.5173(7) 0.4461(2) 0.0664(17) Uani 0.61 1 d PU A 2
Si2B Si 0.9319(4) 0.5364(8) 0.2942(2) 0.038(2) Uani 0.50 1 d PU A 4
O2B O 0.8234(4) 0.8843(7) 0.4744(2) 0.0534(18) Uani 0.61 1 d PDU A 2
Si3B Si 0.74818(15) 0.4607(3) 0.30851(8) 0.0462(6) Uani 0.50 1 d PU A 4
O3B O 0.7204(4) 1.0766(8) 0.3691(3) 0.098(3) Uani 0.61 1 d PU A 2
O4B O 0.6250(7) 0.7320(12) 0.3321(3) 0.180(7) Uani 0.61 1 d P A 2
O5B O 0.5807(6) 0.864(3) 0.4491(6) 0.052(4) Uani 0.61 1 d PDU A 2
C16B C 0.9690(10) 0.396(2) 0.3174(5) 0.095(6) Uani 0.50 1 d PU A 4
H16D H 1.0160 0.3780 0.3075 0.143 Uiso 0.50 1 calc PR A 4
H16E H 0.9380 0.3198 0.3126 0.143 Uiso 0.50 1 calc PR A 4
H16F H 0.9737 0.4123 0.3451 0.143 Uiso 0.50 1 calc PR A 4
C17B C 0.9077(9) 0.5099(17) 0.2413(4) 0.083(5) Uani 0.50 1 d P A 4
H17D H 0.9499 0.4810 0.2280 0.125 Uiso 0.50 1 calc PR A 4
H17E H 0.8902 0.5927 0.2299 0.125 Uiso 0.50 1 calc PR A 4
H17F H 0.8707 0.4424 0.2386 0.125 Uiso 0.50 1 calc PR A 4
C18B C 0.9979(7) 0.6738(16) 0.2957(4) 0.085(4) Uani 0.50 1 d P A 4
H18D H 1.0121 0.6932 0.3224 0.127 Uiso 0.50 1 calc PR A 4
H18E H 0.9765 0.7524 0.2838 0.127 Uiso 0.50 1 calc PR A 4
H18F H 1.0397 0.6478 0.2817 0.127 Uiso 0.50 1 calc PR A 4
C19B C 0.6928(6) 0.5106(13) 0.2652(3) 0.071(3) Uani 0.50 1 d PU A 4
H19D H 0.6595 0.4396 0.2582 0.106 Uiso 0.50 1 calc PR A 4
H19E H 0.7237 0.5278 0.2439 0.106 Uiso 0.50 1 calc PR A 4
H19F H 0.6661 0.5907 0.2709 0.106 Uiso 0.50 1 calc PR A 4
C20B C 0.6908(7) 0.4233(12) 0.3494(3) 0.071(4) Uani 0.50 1 d PU A 4
H20D H 0.6551 0.3576 0.3414 0.106 Uiso 0.50 1 calc PR A 4
H20E H 0.6670 0.5040 0.3574 0.106 Uiso 0.50 1 calc PR A 4
H20F H 0.7202 0.3885 0.3709 0.106 Uiso 0.50 1 calc PR A 4
C21B C 0.7910(8) 0.2969(11) 0.3003(4) 0.075(3) Uani 0.50 1 d P A 4
H21D H 0.8094 0.2612 0.3248 0.112 Uiso 0.50 1 calc PR A 4
H21E H 0.8302 0.3079 0.2829 0.112 Uiso 0.50 1 calc PR A 4
H21F H 0.7558 0.2360 0.2888 0.112 Uiso 0.50 1 calc PR A 4
C22B C 0.7054(5) 0.6147(10) 0.4304(3) 0.045(2) Uani 0.61 1 d PU A 2
C23B C 0.7866(6) 0.8484(9) 0.4502(3) 0.031(2) Uani 0.61 1 d PDU A 2
C24B C 0.7220(5) 0.9740(10) 0.3822(3) 0.058(2) Uani 0.61 1 d P A 2
C25B C 0.6612(7) 0.7495(13) 0.3589(3) 0.092(4) Uani 0.61 1 d P A 2
C26B C 0.6339(9) 0.8460(18) 0.4348(8) 0.035(3) Uani 0.61 1 d PDU A 2

loop_
_atom_site_aniso_label
_atom_site_aniso_U_11
_atom_site_aniso_U_22
_atom_site_aniso_U_33
_atom_site_aniso_U_23
_atom_site_aniso_U_13
_atom_site_aniso_U_12
Si1 0.0454(6) 0.0337(5) 0.0203(4) 0.0016(4) -0.0045(4) 0.0037(4)
C1 0.047(2) 0.037(2) 0.0156(16) -0.0050(14) -0.0030(14) 0.0065(16)
C2 0.049(2) 0.032(2) 0.0246(18) -0.0007(15) -0.0093(16) 0.0046(16)
C3 0.049(2) 0.057(3) 0.043(2) -0.009(2) -0.004(2) 0.004(2)
C4 0.047(3) 0.068(4) 0.074(4) -0.002(3) -0.009(2) 0.004(2)
C5 0.068(3) 0.055(3) 0.058(3) 0.001(2) -0.034(3) -0.003(2)
C6 0.079(3) 0.051(3) 0.032(2) -0.007(2) -0.021(2) -0.001(2)
N1 0.0557(19) 0.0281(16) 0.0199(14) 0.0009(12) -0.0120(13) -0.0016(14)
C7 0.056(2) 0.037(2) 0.0257(18) -0.0022(16) -0.0087(17) 0.0029(18)
N2 0.0519(19) 0.0325(17) 0.0263(15) 0.0062(13) -0.0102(13) -0.0006(14)
C8 0.062(2) 0.0286(19) 0.0220(17) 0.0024(15) -0.0070(16) -0.0007(17)
C9 0.093(4) 0.055(3) 0.051(3) 0.016(2) -0.018(3) -0.010(3)
C10 0.076(4) 0.066(3) 0.056(3) 0.010(3) 0.004(3) -0.009(3)
C11 0.142(6) 0.036(3) 0.044(3) -0.004(2) 0.018(3) -0.009(3)
C12 0.066(3) 0.038(2) 0.036(2) 0.0123(18) -0.0139(19) 0.003(2)
C13 0.074(4) 0.050(3) 0.094(4) 0.032(3) -0.018(3) 0.012(3)
C14 0.113(4) 0.045(3) 0.029(2) 0.0103(19) -0.016(2) -0.020(3)
C15 0.078(3) 0.029(2) 0.041(2) 0.0065(18) -0.013(2) -0.001(2)
W1A 0.0484(4) 0.0496(11) 0.0172(5) -0.0019(7) -0.0051(3) 0.0114(8)
P1A 0.067(5) 0.062(6) 0.052(5) -0.016(4) -0.023(4) -0.006(4)
O1A 0.071(7) 0.107(10) 0.065(7) 0.033(8) 0.007(5) -0.004(6)
Si2A 0.091(6) 0.060(5) 0.037(5) -0.004(3) 0.001(4) 0.034(4)
O2A 0.076(7) 0.089(8) 0.068(7) -0.041(6) 0.004(5) -0.032(6)
Si3A 0.0524(14) 0.0455(15) 0.0255(12) -0.0017(11) -0.0087(10) -0.0039(11)
O3A 0.152(12) 0.112(11) 0.051(6) 0.039(7) 0.016(7) 0.070(10)
O4A 0.058(5) 0.094(7) 0.056(5) -0.036(5) 0.001(4) -0.019(5)
O5A 0.077(14) 0.080(14) 0.061(14) 0.009(10) 0.045(13) 0.027(10)
C16A 0.105(12) 0.047(7) 0.052(8) 0.009(6) 0.025(7) 0.036(8)
C17A 0.075(8) 0.085(10) 0.039(6) 0.004(6) 0.014(6) 0.009(7)
C18A 0.053(6) 0.096(10) 0.068(7) -0.034(7) 0.000(6) 0.007(6)
C19A 0.084(8) 0.101(9) 0.041(5) -0.029(6) -0.006(5) -0.018(7)
C20A 0.064(6) 0.061(6) 0.058(6) 0.007(5) -0.023(5) 0.005(5)
C21A 0.072(7) 0.043(6) 0.062(6) 0.011(6) -0.018(5) -0.011(5)
C22A 0.054(9) 0.070(10) 0.028(8) 0.015(8) 0.005(6) 0.007(8)
C23A 0.064(9) 0.058(10) 0.052(9) 0.013(7) 0.017(6) 0.009(7)
C24A 0.083(9) 0.066(9) 0.024(6) -0.023(6) -0.005(5) 0.025(7)
C25A 0.051(7) 0.074(9) 0.037(6) -0.017(6) -0.001(5) 0.009(6)
C26A 0.068(11) 0.031(16) 0.040(9) -0.009(12) -0.015(7) -0.014(9)
W1B 0.0466(3) 0.0421(6) 0.0238(3) 0.0049(4) 0.00271(18) 0.0100(4)
P1B 0.060(4) 0.038(4) 0.015(3) -0.014(2) -0.011(2) 0.027(3)
O1B 0.094(5) 0.049(4) 0.056(4) 0.003(3) 0.016(4) -0.025(4)
Si2B 0.053(3) 0.046(4) 0.016(3) -0.013(2) 0.003(2) -0.014(3)
O2B 0.060(4) 0.054(4) 0.047(3) -0.008(3) -0.004(3) -0.007(3)
Si3B 0.0696(17) 0.0416(15) 0.0265(12) -0.0052(12) -0.0082(12) -0.0083(13)
O3B 0.101(6) 0.083(5) 0.113(6) 0.060(5) 0.052(5) 0.046(4)
O4B 0.197(11) 0.193(11) 0.140(9) -0.110(8) -0.126(9) 0.115(9)
O5B 0.047(6) 0.065(8) 0.045(6) -0.010(6) 0.003(5) 0.005(5)
C16B 0.099(14) 0.111(17) 0.077(12) 0.004(10) 0.006(9) 0.044(11)
C17B 0.131(14) 0.090(12) 0.030(5) -0.012(6) 0.020(8) 0.031(10)
C18B 0.059(7) 0.105(11) 0.092(10) -0.039(9) 0.033(7) 0.000(7)
C19B 0.085(7) 0.090(9) 0.035(5) -0.002(5) -0.028(5) -0.024(6)
C20B 0.105(9) 0.066(7) 0.043(5) -0.017(5) 0.016(6) -0.039(7)
C21B 0.109(10) 0.048(6) 0.067(7) -0.012(5) 0.002(7) -0.008(6)
C22B 0.056(6) 0.047(5) 0.033(5) 0.007(4) -0.001(4) -0.008(4)
C23B 0.041(4) 0.026(4) 0.025(4) 0.001(4) -0.003(3) 0.000(3)
C24B 0.059(5) 0.061(6) 0.055(5) 0.025(5) 0.022(4) 0.025(4)
C25B 0.110(8) 0.117(9) 0.046(5) -0.042(6) -0.039(6) 0.067(7)
C26B 0.046(5) 0.028(10) 0.031(5) -0.010(7) -0.001(4) -0.001(5)

loop_
_atom_type_symbol
_atom_type_description
_atom_type_scat_dispersion_real
_atom_type_scat_dispersion_imag
_atom_type_scat_source
C C 0.0181 0.0091 'International Tables Vol C Tables 4.2.6.8 and 6.1.1.4'
H H 0.0000 0.0000 'International Tables Vol C Tables 4.2.6.8 and 6.1.1.4'
N N 0.0311 0.0180 'International Tables Vol C Tables 4.2.6.8 and 6.1.1.4'
O O 0.0492 0.0322 'International Tables Vol C Tables 4.2.6.8 and 6.1.1.4'
Si Si 0.2541 0.3302 'International Tables Vol C Tables 4.2.6.8 and 6.1.1.4'
P P 0.2955 0.4335 'International Tables Vol C Tables 4.2.6.8 and 6.1.1.4'
W W -5.4734 5.5774 'International Tables Vol C Tables 4.2.6.8 and 6.1.1.4'

loop_
_geom_angle_atom_site_label_1
_geom_angle_atom_site_label_2
_geom_angle_atom_site_label_3
_geom_angle
_geom_angle_site_symmetry_1
_geom_angle_site_symmetry_3
N2 Si1 N1 69.69(14) . .
N2 Si1 P1B 113.42(19) . .
N1 Si1 P1B 104.3(2) . .
N2 Si1 P1A 112.7(3) . .
N1 Si1 P1A 103.0(3) . .
P1B Si1 P1A 1.4(5) . .
N2 Si1 C1 34.87(14) . .
N1 Si1 C1 35.17(13) . .
P1B Si1 C1 116.8(2) . .
P1A Si1 C1 115.5(3) . .
N2 Si1 W1A 116.05(12) . .
N1 Si1 W1A 121.93(12) . .
P1B Si1 W1A 120.7(2) . .
P1A Si1 W1A 122.0(3) . .
C1 Si1 W1A 122.40(11) . .
N2 Si1 W1B 120.49(12) . .
N1 Si1 W1B 115.62(12) . .
P1B Si1 W1B 120.69(19) . .
P1A Si1 W1B 121.9(2) . .
C1 Si1 W1B 121.21(10) . .
W1A Si1 W1B 8.36(6) . .
N2 C1 N1 106.6(3) . .
N2 C1 C2 126.7(3) . .
N1 C1 C2 126.6(4) . .
N2 C1 Si1 53.64(19) . .
N1 C1 Si1 53.7(2) . .
C2 C1 Si1 170.7(3) . .
C3 C2 C7 119.6(4) . .
C3 C2 C1 121.1(4) . .
C7 C2 C1 119.2(4) . .
C2 C3 C4 120.0(4) . .
C5 C4 C3 119.8(5) . .
C6 C5 C4 120.2(4) . .
C5 C6 C7 120.7(4) . .
C1 N1 C8 130.7(3) . .
C1 N1 Si1 91.2(2) . .
C8 N1 Si1 136.6(3) . .
C6 C7 C2 119.6(4) . .
C1 N2 C12 130.4(3) . .
C1 N2 Si1 91.5(2) . .
C12 N2 Si1 136.6(3) . .
N1 C8 C11 110.6(3) . .
N1 C8 C9 107.5(3) . .
C11 C8 C9 113.6(4) . .
N1 C8 C10 112.7(4) . .
C11 C8 C10 105.7(4) . .
C9 C8 C10 106.8(4) . .
N2 C12 C13 111.7(4) . .
N2 C12 C14 109.8(4) . .
C13 C12 C14 110.3(4) . .
N2 C12 C15 105.4(3) . .
C13 C12 C15 109.6(4) . .
C14 C12 C15 110.0(4) . .
C26A W1A C23A 90.4(13) . .
C26A W1A C22A 86.9(14) . .
C23A W1A C22A 94.2(8) . .
C26A W1A C24A 90.0(15) . .
C23A W1A C24A 92.5(7) . .
C22A W1A C24A 172.6(7) . .
C26A W1A C25A 83.7(11) . .
C23A W1A C25A 173.5(8) . .
C22A W1A C25A 82.7(7) . .
C24A W1A C25A 90.3(6) . .
C26A W1A Si1 176.1(9) . .
C23A W1A Si1 87.0(7) . .
C22A W1A Si1 96.2(4) . .
C24A W1A Si1 87.2(4) . .
C25A W1A Si1 99.0(3) . .
Si3A P1A Si2A 107.8(4) . .
Si3A P1A Si1 118.2(5) . .
Si2A P1A Si1 117.6(5) . .
C17A Si2A C18A 108.2(8) . .
C17A Si2A C16A 106.0(8) . .
C18A Si2A C16A 102.6(8) . .
C17A Si2A P1A 114.7(7) . .
C18A Si2A P1A 113.6(6) . .
C16A Si2A P1A 110.8(7) . .
C20A Si3A C19A 104.0(6) . .
C20A Si3A C21A 114.1(5) . .
C19A Si3A C21A 108.9(6) . .
C20A Si3A P1A 108.2(4) . .
C19A Si3A P1A 111.1(5) . .
C21A Si3A P1A 110.5(4) . .
O1A C22A W1A 177.2(15) . .
O2A C23A W1A 171.5(19) . .
O3A C24A W1A 177.5(12) . .
O4A C25A W1A 172.6(11) . .
O5A C26A W1A 168(4) . .
C25B W1B C26B 93.3(9) . .
C25B W1B C22B 95.0(5) . .
C26B W1B C22B 84.9(7) . .
C25B W1B C24B 83.6(5) . .
C26B W1B C24B 89.6(7) . .
C22B W1B C24B 174.2(4) . .
C25B W1B C23B 173.1(6) . .
C26B W1B C23B 91.4(9) . .
C22B W1B C23B 90.5(4) . .
C24B W1B C23B 91.3(4) . .
C25B W1B Si1 91.6(3) . .
C26B W1B Si1 172.8(9) . .
C22B W1B Si1 89.5(3) . .
C24B W1B Si1 96.2(2) . .
C23B W1B Si1 84.3(4) . .
Si1 P1B Si2B 116.8(3) . .
Si1 P1B Si3B 107.5(3) . .
Si2B P1B Si3B 101.8(3) . .
C16B Si2B C18B 109.7(9) . .
C16B Si2B C17B 113.9(9) . .
C18B Si2B C17B 105.4(8) . .
C16B Si2B P1B 122.0(8) . .
C18B Si2B P1B 102.8(6) . .
C17B Si2B P1B 101.3(6) . .
C20B Si3B C19B 110.6(6) . .
C20B Si3B C21B 101.7(6) . .
C19B Si3B C21B 110.2(6) . .
C20B Si3B P1B 119.5(4) . .
C19B Si3B P1B 102.5(4) . .
C21B Si3B P1B 112.5(5) . .
O1B C22B W1B 174.7(9) . .
O2B C23B W1B 177.4(9) . .
O3B C24B W1B 176.7(8) . .
O4B C25B W1B 175.5(9) . .
O5B C26B W1B 171.3(19) . .

loop_
_geom_bond_atom_site_label_1
_geom_bond_atom_site_label_2
_geom_bond_distance
_geom_bond_site_symmetry_2
Si1 N2 1.871(3) .
Si1 N1 1.872(3) .
Si1 P1B 2.237(6) .
Si1 P1A 2.249(9) .
Si1 C1 2.323(4) .
Si1 W1A 2.562(3) .
Si1 W1B 2.619(2) .
C1 N2 1.329(5) .
C1 N1 1.338(5) .
C1 C2 1.496(5) .
C2 C3 1.379(6) .
C2 C7 1.393(5) .
C3 C4 1.396(7) .
C4 C5 1.385(8) .
C5 C6 1.358(8) .
C6 C7 1.391(6) .
N1 C8 1.484(5) .
N2 C12 1.493(5) .
C8 C11 1.486(6) .
C8 C9 1.508(6) .
C8 C10 1.566(7) .
C12 C13 1.519(7) .
C12 C14 1.523(6) .
C12 C15 1.524(6) .
W1A C26A 2.002(9) .
W1A C23A 2.036(9) .
W1A C22A 2.045(17) .
W1A C24A 2.053(14) .
W1A C25A 2.099(13) .
P1A Si3A 2.177(10) .
P1A Si2A 2.228(13) .
O1A C22A 1.13(2) .
Si2A C17A 1.856(16) .
Si2A C18A 1.871(15) .
Si2A C16A 1.948(17) .
O2A C23A 1.130(10) .
Si3A C20A 1.853(10) .
Si3A C19A 1.860(10) .
Si3A C21A 1.868(11) .
O3A C24A 1.147(17) .
O4A C25A 1.131(15) .
O5A C26A 1.151(11) .
W1B C25B 1.969(9) .
W1B C26B 2.006(7) .
W1B C22B 2.015(10) .
W1B C24B 2.023(9) .
W1B C23B 2.057(7) .
P1B Si2B 2.260(10) .
P1B Si3B 2.375(9) .
O1B C22B 1.157(13) .
Si2B C16B 1.77(2) .
Si2B C18B 1.868(15) .
Si2B C17B 1.906(15) .
O2B C23B 1.132(8) .
Si3B C20B 1.864(11) .
Si3B C19B 1.872(10) .
Si3B C21B 1.875(12) .
O3B C24B 1.137(11) .
O4B C25B 1.148(12) .
O5B C26B 1.152(9) .
